data_2234607
loop_
_publ_author_name
'Campos-Gaxiola, Jose J.'
'Hern\'andez-Ortega, Sim\'on'
'Morales-Morales, David'
'Cruz Enr\'iquez, Adriana'

_publ_section_title
;
 3-Aminopyridin-1-ium 3-carboxybenzoate
;
_journal_coeditor_code GK2468
_journal_issue 5
_journal_name_full 'Acta Crystallographica Section E'
_journal_page_first o1444
_journal_paper_doi 10.1107/S1600536812016108
_journal_volume 68
_journal_year 2012
_chemical_formula_iupac 'C5 H7 N2 +, C8 H5 O4 -'
_chemical_formula_moiety 'C5 H7 N2 +, C8 H5 O4 -'
_chemical_formula_sum 'C13 H12 N2 O4'
_chemical_formula_weight 260.25
_chemical_name_systematic
;
3-Aminopyridin-1-ium 3-carboxybenzoate
;
_space_group_IT_number 14
_symmetry_cell_setting monoclinic
_symmetry_space_group_name_Hall '-P 2ybc'
_symmetry_space_group_name_H-M 'P 1 21/c 1'
_atom_sites_solution_hydrogens geom
_atom_sites_solution_primary direct
_atom_sites_solution_secondary difmap
_audit_creation_method SHELXL-97
_cell_angle_alpha 90.00
_cell_angle_beta 113.138(2)
_cell_angle_gamma 90.00
_cell_formula_units_Z 4
_cell_length_a 11.9282(13)
_cell_length_b 8.3715(9)
_cell_length_c 13.1421(14)
_cell_measurement_reflns_used 4087
_cell_measurement_temperature 298(2)
_cell_measurement_theta_max 25.30
_cell_measurement_theta_min 2.96
_cell_volume 1206.8(2)
_computing_cell_refinement 'SAINT (Bruker, 2007)'
_computing_data_collection 'SMART (Bruker, 2007)'
_computing_data_reduction 'SAINT (Bruker, 2007)'
_computing_molecular_graphics 'SHELXTL (Sheldrick, 2008)'
_computing_publication_material 'SHELXTL (Sheldrick, 2008)'
_computing_structure_refinement 'SHELXTL (Sheldrick, 2008)'
_computing_structure_solution 'SHELXTL (Sheldrick, 2008)'
_diffrn_ambient_temperature 298(2)
_diffrn_detector_area_resol_mean 0.83
_diffrn_measured_fraction_theta_full 0.999
_diffrn_measured_fraction_theta_max 0.999
_diffrn_measurement_device_type 'Bruker SMART APEX CCD area-detector'
_diffrn_measurement_method 'omega scans'
_diffrn_radiation_monochromator graphite
_diffrn_radiation_source 'fine-focus sealed tube'
_diffrn_radiation_type MoK\a
_diffrn_radiation_wavelength 0.71073
_diffrn_reflns_av_R_equivalents 0.0651
_diffrn_reflns_av_sigmaI/netI 0.0430
_diffrn_reflns_limit_h_max 14
_diffrn_reflns_limit_h_min -14
_diffrn_reflns_limit_k_max 10
_diffrn_reflns_limit_k_min -10
_diffrn_reflns_limit_l_max 15
_diffrn_reflns_limit_l_min -15
_diffrn_reflns_number 9652
_diffrn_reflns_theta_full 25.36
_diffrn_reflns_theta_max 25.36
_diffrn_reflns_theta_min 1.86
_exptl_absorpt_coefficient_mu 0.108
_exptl_absorpt_correction_type none
_exptl_crystal_colour Colourless
_exptl_crystal_density_diffrn 1.432
_exptl_crystal_density_method 'not measured'
_exptl_crystal_description Prism
_exptl_crystal_F_000 544
_exptl_crystal_size_max 0.42
_exptl_crystal_size_mid 0.28
_exptl_crystal_size_min 0.19
_refine_diff_density_max 0.234
_refine_diff_density_min -0.384
_refine_ls_extinction_method none
_refine_ls_goodness_of_fit_ref 1.048
_refine_ls_hydrogen_treatment mixed
_refine_ls_matrix_type full
_refine_ls_number_parameters 184
_refine_ls_number_reflns 2216
_refine_ls_number_restraints 4
_refine_ls_restrained_S_all 1.048
_refine_ls_R_factor_all 0.0713
_refine_ls_R_factor_gt 0.0553
_refine_ls_shift/su_max 0.000
_refine_ls_shift/su_mean 0.000
_refine_ls_structure_factor_coef Fsqd
_refine_ls_weighting_details 'calc w=1/[\s^2^(Fo^2^)+(0.0836P)^2^+0.2115P] where P=(Fo^2^+2Fc^2^)/3'
_refine_ls_weighting_scheme calc
_refine_ls_wR_factor_gt 0.1441
_refine_ls_wR_factor_ref 0.1538
_reflns_number_gt 1668
_reflns_number_total 2216
_reflns_threshold_expression >2sigma(I)
_cod_data_source_file gk2468.cif
_cod_data_source_block I
_cod_original_sg_symbol_H-M 'P 21/c'
_cod_database_code 2234607
_cod_database_fobs_code 2234607

loop_
_symmetry_equiv_pos_as_xyz
'x, y, z'
'-x, y+1/2, -z+1/2'
'-x, -y, -z'
'x, -y-1/2, z-1/2'

loop_
_atom_site_type_symbol
_atom_site_label
_atom_site_fract_x
_atom_site_fract_y
_atom_site_fract_z
_atom_site_U_iso_or_equiv
_atom_site_adp_type
_atom_site_calc_flag
_atom_site_refinement_flags
_atom_site_occupancy
_atom_site_symmetry_multiplicity
O O1 0.58230(14) 0.2128(2) 0.26222(13) 0.0548(5) Uani d D 1 1
H H1 0.6446(16) 0.257(3) 0.3133(16) 0.066 Uiso d D 1 1
O O2 0.6431(2) 0.3505(3) 0.15207(17) 0.1158(10) Uani d . 1 1
O O3 0.22032(13) -0.15499(19) 0.09404(13) 0.0517(5) Uani d . 1 1
O O4 0.09883(14) -0.1061(2) -0.07778(15) 0.0694(6) Uani d . 1 1
N N1 0.11595(19) 0.0115(3) 0.26504(17) 0.0627(6) Uani d D 1 1
H H1A 0.0560(18) 0.027(3) 0.1989(12) 0.075 Uiso d D 1 1
H H1B 0.1824(17) -0.047(3) 0.270(2) 0.075 Uiso d D 1 1
C C1 0.46713(18) 0.1929(2) 0.06964(17) 0.0403(5) Uani d . 1 1
C C2 0.38557(17) 0.0848(2) 0.08307(17) 0.0361(5) Uani d . 1 1
H H2 0.3967 0.0498 0.1535 0.043 Uiso calc R 1 1
C C3 0.28745(17) 0.0288(2) -0.00859(17) 0.0369(5) Uani d . 1 1
C C4 0.27335(19) 0.0822(3) -0.11310(18) 0.0452(6) Uani d . 1 1
H H4 0.2077 0.0461 -0.1749 0.054 Uiso calc R 1 1
C C5 0.3553(2) 0.1878(3) -0.12654(19) 0.0511(6) Uani d . 1 1
H H5 0.3453 0.2216 -0.1970 0.061 Uiso calc R 1 1
C C6 0.4514(2) 0.2428(3) -0.03560(18) 0.0477(6) Uani d . 1 1
H H6 0.5065 0.3141 -0.0446 0.057 Uiso calc R 1 1
C C7 0.5726(2) 0.2594(3) 0.16453(19) 0.0497(6) Uani d . 1 1
C C8 0.19579(18) -0.0850(2) 0.00273(18) 0.0420(5) Uani d . 1 1
N N9 0.0135(3) 0.2041(3) 0.4558(3) 0.0770(8) Uani d D 1 1
H H9 -0.0550(17) 0.256(3) 0.451(3) 0.092 Uiso d D 1 1
C C10 0.0165(2) 0.1532(3) 0.3625(3) 0.0608(7) Uani d . 1 1
H H10 -0.0470 0.1791 0.2959 0.073 Uiso calc R 1 1
C C11 0.11220(19) 0.0622(2) 0.36152(19) 0.0443(6) Uani d . 1 1
C C12 0.2049(2) 0.0253(3) 0.46412(19) 0.0453(5) Uani d . 1 1
H H12 0.2703 -0.0377 0.4673 0.054 Uiso calc R 1 1
C C13 0.1992(3) 0.0818(3) 0.5596(2) 0.0601(7) Uani d . 1 1
H H13 0.2613 0.0589 0.6276 0.072 Uiso calc R 1 1
C C14 0.1005(3) 0.1731(3) 0.5541(3) 0.0776(10) Uani d . 1 1
H H14 0.0951 0.2122 0.6183 0.093 Uiso calc R 1 1

loop_
_atom_site_aniso_label
_atom_site_aniso_U_11
_atom_site_aniso_U_22
_atom_site_aniso_U_33
_atom_site_aniso_U_12
_atom_site_aniso_U_13
_atom_site_aniso_U_23
O1 0.0476(10) 0.0693(11) 0.0425(10) -0.0175(8) 0.0122(7) -0.0059(8)
O2 0.1051(17) 0.170(2) 0.0587(13) -0.1032(17) 0.0171(12) -0.0029(14)
O3 0.0402(9) 0.0588(10) 0.0498(10) -0.0096(7) 0.0110(7) 0.0132(8)
O4 0.0380(9) 0.0790(12) 0.0653(12) -0.0198(9) -0.0074(8) 0.0209(10)
N1 0.0545(13) 0.0724(15) 0.0462(13) 0.0151(11) 0.0038(10) -0.0017(11)
C1 0.0343(11) 0.0422(12) 0.0442(12) -0.0037(9) 0.0151(9) -0.0032(9)
C2 0.0322(10) 0.0388(11) 0.0361(11) 0.0012(8) 0.0121(8) 0.0021(9)
C3 0.0299(10) 0.0365(11) 0.0404(12) 0.0017(8) 0.0098(9) 0.0020(9)
C4 0.0401(12) 0.0502(13) 0.0379(12) -0.0036(10) 0.0075(9) 0.0010(10)
C5 0.0539(14) 0.0619(15) 0.0382(13) -0.0053(12) 0.0189(11) 0.0047(11)
C6 0.0453(13) 0.0520(13) 0.0490(14) -0.0113(10) 0.0222(10) 0.0014(11)
C7 0.0459(13) 0.0583(14) 0.0436(13) -0.0140(11) 0.0164(11) -0.0023(11)
C8 0.0306(11) 0.0409(12) 0.0476(13) -0.0003(9) 0.0081(10) 0.0050(10)
N9 0.0859(19) 0.0427(13) 0.136(3) 0.0153(12) 0.079(2) 0.0137(15)
C10 0.0443(14) 0.0436(14) 0.099(2) 0.0090(11) 0.0326(14) 0.0114(13)
C11 0.0364(12) 0.0365(12) 0.0572(14) -0.0002(9) 0.0155(10) 0.0022(10)
C12 0.0417(12) 0.0433(12) 0.0523(14) 0.0060(10) 0.0200(10) -0.0008(10)
C13 0.0775(18) 0.0521(15) 0.0565(16) -0.0061(13) 0.0326(14) -0.0062(12)
C14 0.130(3) 0.0440(15) 0.102(3) -0.0105(17) 0.092(2) -0.0148(15)

loop_
_atom_type_symbol
_atom_type_description
_atom_type_scat_dispersion_real
_atom_type_scat_dispersion_imag
_atom_type_scat_source
C C 0.0033 0.0016 'International Tables Vol C Tables 4.2.6.8 and 6.1.1.4'
H H 0.0000 0.0000 'International Tables Vol C Tables 4.2.6.8 and 6.1.1.4'
N N 0.0061 0.0033 'International Tables Vol C Tables 4.2.6.8 and 6.1.1.4'
O O 0.0106 0.0060 'International Tables Vol C Tables 4.2.6.8 and 6.1.1.4'

loop_
_geom_angle_atom_site_label_1
_geom_angle_atom_site_label_2
_geom_angle_atom_site_label_3
_geom_angle
C7 O1 H1 110.8(18)
C11 N1 H1A 123.9(18)
C11 N1 H1B 116.5(18)
H1A N1 H1B 119(3)
C6 C1 C2 119.72(19)
C6 C1 C7 117.55(19)
C2 C1 C7 122.73(19)
C1 C2 C3 120.16(19)
C1 C2 H2 119.9
C3 C2 H2 119.9
C2 C3 C4 118.80(19)
C2 C3 C8 121.75(19)
C4 C3 C8 119.45(19)
C5 C4 C3 121.0(2)
C5 C4 H4 119.5
C3 C4 H4 119.5
C6 C5 C4 119.7(2)
C6 C5 H5 120.2
C4 C5 H5 120.2
C5 C6 C1 120.6(2)
C5 C6 H6 119.7
C1 C6 H6 119.7
O2 C7 O1 122.2(2)
O2 C7 C1 122.2(2)
O1 C7 C1 115.60(19)
O4 C8 O3 122.5(2)
O4 C8 C3 118.6(2)
O3 C8 C3 118.89(18)
C10 N9 C14 123.3(2)
C10 N9 H9 116(2)
C14 N9 H9 120(2)
N9 C10 C11 121.0(3)
N9 C10 H10 119.5
C11 C10 H10 119.5
N1 C11 C10 121.0(2)
N1 C11 C12 121.9(2)
C10 C11 C12 117.2(2)
C13 C12 C11 120.1(2)
C13 C12 H12 119.9
C11 C12 H12 119.9
C12 C13 C14 119.5(3)
C12 C13 H13 120.3
C14 C13 H13 120.3
N9 C14 C13 118.9(2)
N9 C14 H14 120.6
C13 C14 H14 120.6

loop_
_geom_bond_atom_site_label_1
_geom_bond_atom_site_label_2
_geom_bond_distance
O1 C7 1.303(3)
O1 H1 0.864(10)
O2 C7 1.193(3)
O3 C8 1.262(3)
O4 C8 1.236(2)
N1 C11 1.354(3)
N1 H1A 0.892(10)
N1 H1B 0.909(10)
C1 C6 1.385(3)
C1 C2 1.390(3)
C1 C7 1.488(3)
C2 C3 1.390(3)
C2 H2 0.9300
C3 C4 1.390(3)
C3 C8 1.501(3)
C4 C5 1.380(3)
C4 H4 0.9300
C5 C6 1.370(3)
C5 H5 0.9300
C6 H6 0.9300
N9 C10 1.312(4)
N9 C14 1.327(4)
N9 H9 0.905(10)
C10 C11 1.376(3)
C10 H10 0.9300
C11 C12 1.401(3)
C12 C13 1.367(3)
C12 H12 0.9300
C13 C14 1.382(4)
C13 H13 0.9300
C14 H14 0.9300

loop_
_geom_hbond_atom_site_label_D
_geom_hbond_atom_site_label_H
_geom_hbond_atom_site_label_A
_geom_hbond_site_symmetry_A
_geom_hbond_distance_DH
_geom_hbond_distance_HA
_geom_hbond_distance_DA
_geom_hbond_angle_DHA
_geom_hbond_publ_flag
N1 H1B O3 . 0.910(10) 2.69(2) 3.277(3) 124(2) n
O1 H1 O3 2_655 0.860(10) 1.756(11) 2.616(2) 173(3) y
N1 H1A O4 3 0.890(10) 2.018(13) 2.880(2) 162(2) y
N1 H1B O2 2_645 0.910(10) 2.109(15) 2.967(3) 157(2) y
N9 H9 O3 2 0.910(10) 1.969(12) 2.858(3) 167(3) y
N9 H9 O4 2 0.910(10) 2.25(2) 2.930(3) 131(3) y

loop_
_cod_related_entry_id
_cod_related_entry_database
_cod_related_entry_code
1 ChemSpider 30657681
